data_9012353
loop_
_publ_author_name
'Jacobs, H.'
'Niemann, A.'
'Kockelmann, W.'

_publ_section_title
;Low temperature investigations of hydrogen bridge bonds in the hydroxides
 beta-Be(OH)2 and epsilon-Zn(OH)2 by Raman-spectroscopy as well as X-ray and
 neutron diffraction Locality: synthetic Sample: T = 245 K
;
_journal_name_full 'Zeitschrift fur Anorganische und Allgemeine Chemie'
_journal_page_first 1247
_journal_page_last 1254
_journal_paper_doi 10.1002/zaac.200500030
_journal_volume 631
_journal_year 2005
_chemical_formula_structural Be(OD)2
_chemical_formula_sum 'Be D2 O2'
_chemical_name_mineral 'Behoite (deuterated)'
_space_group_IT_number 19
_symmetry_space_group_name_Hall 'P 2ac 2ab'
_symmetry_space_group_name_H-M 'P 21 21 21'
_cell_angle_alpha 90
_cell_angle_beta 90
_cell_angle_gamma 90
_cell_length_a 4.5356
_cell_length_b 4.6317
_cell_length_c 7.0379
_cell_formula_units_Z 4
_cell_volume 147.849
_diffrn_ambient_temperature 245
_exptl_crystal_density_diffrn 2.023
_cod_original_formula_sum 'Be O2 D2'
_cod_database_code 9012353

loop_
_symmetry_equiv_pos_as_xyz
x,y,z
-x,1/2+y,1/2-z
1/2+x,1/2-y,-z
1/2-x,-y,1/2+z

loop_
_atom_site_aniso_label
_atom_site_aniso_U_11
_atom_site_aniso_U_22
_atom_site_aniso_U_33
_atom_site_aniso_U_12
_atom_site_aniso_U_13
_atom_site_aniso_U_23
Be 0.01500 0.01300 0.01600 -0.00600 0.00600 -0.00600
O1 0.01700 0.01200 0.02600 -0.00700 0.00200 0.00000
O2 0.00700 0.02600 0.01300 0.00400 -0.00600 0.00200
D1 0.02600 0.02400 0.02700 -0.00100 0.00700 0.00000
D2 0.03400 0.03600 0.02200 -0.00300 -0.00700 0.00200

loop_
_atom_site_label
_atom_site_fract_x
_atom_site_fract_y
_atom_site_fract_z
_atom_site_U_iso_or_equiv
Be 0.03090 0.70700 0.62640 0.01520
O1 0.19220 0.10830 0.04270 0.01773
O2 0.15530 0.41570 0.72970 0.01520
D1 0.27130 0.09730 0.56010 0.02660
D2 0.35250 0.43270 0.77910 0.03040

_database_code_amcsd 0015821
